data_7210136
loop_
_publ_author_name
'Sander, John R. G.'
'Bu\<car, Dejan-Kre\<simir'
'Henry, Rodger F.'
'Giangiorgi, Brittany N.'
'Zhang, Geoff G. Z.'
'MacGillivray, Leonard R.'

_publ_section_title
;
 &#x2018;Masked synthons&#x2019; in crystal engineering: insulated
 components in acetaminophen cocrystal hydrates
;
_journal_issue 24
_journal_name_full CrystEngComm
_journal_page_first 4816
_journal_paper_doi 10.1039/c3ce40159f
_journal_volume 15
_journal_year 2013
_chemical_formula_moiety 'C8 H9 O2 N1, 1.5(C12 H10 N2), 4(O1 H2)'
_chemical_formula_sum 'C26 H32 N4 O6'
_chemical_formula_weight 496.56
_chemical_name_systematic
;
?
;
_space_group_IT_number 2
_symmetry_cell_setting triclinic
_symmetry_space_group_name_Hall '-P 1'
_symmetry_space_group_name_H-M 'P -1'
_atom_sites_solution_hydrogens geom
_atom_sites_solution_primary direct
_atom_sites_solution_secondary difmap
_audit_creation_method SHELXL-97
_cell_angle_alpha 96.960(2)
_cell_angle_beta 93.427(2)
_cell_angle_gamma 101.280(2)
_cell_formula_units_Z 2
_cell_length_a 8.4243(14)
_cell_length_b 12.227(2)
_cell_length_c 13.193(2)
_cell_measurement_reflns_used 8081
_cell_measurement_temperature 100(2)
_cell_measurement_theta_max 27.5345
_cell_measurement_theta_min 2.4705
_cell_volume 1318.0(4)
_computing_cell_refinement 'Apex2 v2.1-4 (Bruker, 2007)'
_computing_data_collection 'Apex2 v2.1-4 (Bruker, 2007)'
_computing_data_reduction 'Apex2 v2.1-4 (Bruker, 2007)'
_computing_molecular_graphics 'ORTEP-3 for Windows v2.01'
_computing_publication_material 'SHELXL-97 (Sheldrick, 2008)'
_computing_structure_refinement 'SHELXL-97 (Sheldrick, 2008)'
_computing_structure_solution 'SHELXS-97 (Sheldrick, 2008)'
_diffrn_ambient_temperature 100(2)
_diffrn_measured_fraction_theta_full 0.986
_diffrn_measured_fraction_theta_max 0.986
_diffrn_measurement_device_type CCD
_diffrn_measurement_method 'omega scan'
_diffrn_radiation_monochromator graphite
_diffrn_radiation_source 'fine-focus sealed tube'
_diffrn_radiation_type MoK\a
_diffrn_radiation_wavelength 0.71073
_diffrn_reflns_av_R_equivalents 0.0388
_diffrn_reflns_av_sigmaI/netI 0.0324
_diffrn_reflns_limit_h_max 10
_diffrn_reflns_limit_h_min -10
_diffrn_reflns_limit_k_max 15
_diffrn_reflns_limit_k_min -15
_diffrn_reflns_limit_l_max 17
_diffrn_reflns_limit_l_min -17
_diffrn_reflns_number 15528
_diffrn_reflns_theta_full 27.55
_diffrn_reflns_theta_max 27.55
_diffrn_reflns_theta_min 1.56
_exptl_absorpt_coefficient_mu 0.090
_exptl_absorpt_correction_T_max 0.9911
_exptl_absorpt_correction_T_min 0.9735
_exptl_absorpt_correction_type multi-scan
_exptl_crystal_colour colourless
_exptl_crystal_density_diffrn 1.251
_exptl_crystal_density_meas ?
_exptl_crystal_density_method 'not measured'
_exptl_crystal_description plate
_exptl_crystal_F_000 528
_exptl_crystal_size_max 0.30
_exptl_crystal_size_mid 0.30
_exptl_crystal_size_min 0.10
_refine_diff_density_max 0.307
_refine_diff_density_min -0.224
_refine_diff_density_rms 0.059
_refine_ls_extinction_method none
_refine_ls_goodness_of_fit_ref 0.878
_refine_ls_hydrogen_treatment mixed
_refine_ls_matrix_type full
_refine_ls_number_parameters 402
_refine_ls_number_reflns 5980
_refine_ls_number_restraints 24
_refine_ls_restrained_S_all 0.879
_refine_ls_R_factor_all 0.0443
_refine_ls_R_factor_gt 0.0370
_refine_ls_shift/su_max 0.005
_refine_ls_shift/su_mean 0.000
_refine_ls_structure_factor_coef Fsqd
_refine_ls_weighting_details 'calc w=1/[\s^2^(Fo^2^)+(0.1000P)^2^+0.1682P] where P=(Fo^2^+2Fc^2^)/3'
_refine_ls_weighting_scheme calc
_refine_ls_wR_factor_gt 0.1150
_refine_ls_wR_factor_ref 0.1250
_reflns_number_gt 5020
_reflns_number_total 5980
_reflns_threshold_expression I>2sigma(I)
_cod_data_source_file c3ce40159f.txt
_cod_data_source_block xray3382_0m
_cod_depositor_comments
;
The following automatic conversions were performed:

'_exptl_crystal_density_meas' value 'none' was changed to '?' - the
value is perceived as not measured.

Automatic conversion script
Id: cif_fix_values 3008 2015-01-20 13:52:24Z robertas 
;
_cod_original_sg_symbol_H-M P-1
_cod_database_code 7210136

loop_
_symmetry_equiv_pos_as_xyz
'x, y, z'
'-x, -y, -z'

loop_
_atom_site_label
_atom_site_type_symbol
_atom_site_fract_x
_atom_site_fract_y
_atom_site_fract_z
_atom_site_U_iso_or_equiv
_atom_site_adp_type
_atom_site_occupancy
_atom_site_symmetry_multiplicity
_atom_site_calc_flag
_atom_site_refinement_flags
_atom_site_disorder_assembly
_atom_site_disorder_group
O1 O -0.09119(9) 0.10934(6) -0.06001(6) 0.02268(18) Uani 1 1 d . . .
H1O H -0.100(2) 0.1395(14) -0.1203(13) 0.045(4) Uiso 1 1 d . . .
O2 O 0.17097(10) 0.59789(6) 0.22113(6) 0.02577(19) Uani 1 1 d . . .
N1 N 0.13407(11) 0.42955(7) 0.28282(7) 0.0216(2) Uani 1 1 d . . .
H1 H 0.1413 0.3992 0.3380 0.026 Uiso 1 1 calc R A 1
C1 C -0.03240(12) 0.19243(8) 0.01973(8) 0.0182(2) Uani 1 1 d . . .
C2 C -0.04334(12) 0.30455(8) 0.01762(8) 0.0194(2) Uani 1 1 d . . .
H2 H -0.0886 0.3257 -0.0411 0.023 Uiso 1 1 calc R . .
C3 C 0.01288(13) 0.38522(8) 0.10269(8) 0.0200(2) Uani 1 1 d . . .
H3 H 0.0047 0.4597 0.1005 0.024 Uiso 1 1 calc R A .
C4 C 0.08137(12) 0.35443(8) 0.19097(8) 0.0180(2) Uani 1 1 d . . .
C5 C 0.09491(12) 0.24228(8) 0.19199(8) 0.0194(2) Uani 1 1 d . . .
H5 H 0.1423 0.2213 0.2501 0.023 Uiso 1 1 calc R A .
C6 C 0.03861(12) 0.16220(8) 0.10738(8) 0.0198(2) Uani 1 1 d . . .
H6 H 0.0483 0.0880 0.1091 0.024 Uiso 1 1 calc R . .
C7 C 0.17408(13) 0.54262(9) 0.29364(8) 0.0223(2) Uani 1 1 d . . .
C8 C 0.22451(18) 0.59913(10) 0.40196(9) 0.0347(3) Uani 1 1 d . . .
H8A H 0.2026 0.6737 0.4091 0.052 Uiso 1 1 calc R A .
H8B H 0.3386 0.6033 0.4171 0.052 Uiso 1 1 calc R . .
H8C H 0.1644 0.5563 0.4487 0.052 Uiso 1 1 calc R . .
N2 N 0.34125(12) 0.84873(8) 0.58998(7) 0.0271(2) Uani 1 1 d . . .
N3 N 0.68653(12) 0.86471(8) 1.28515(7) 0.0260(2) Uani 1 1 d . . .
C9 C 0.26380(14) 0.79099(10) 0.65884(9) 0.0268(2) Uani 1 1 d . . .
H9 H 0.1629 0.7447 0.6379 0.032 Uiso 1 1 calc R . .
C10 C 0.32521(13) 0.79631(10) 0.75932(8) 0.0253(2) Uani 1 1 d . . .
H10 H 0.2666 0.7541 0.8039 0.030 Uiso 1 1 calc R . .
C11 C 0.47604(13) 0.86569(9) 0.79328(8) 0.0215(2) Uani 1 1 d . . .
C12 C 0.55762(13) 0.92479(10) 0.72138(9) 0.0270(2) Uani 1 1 d . . .
H12 H 0.6590 0.9714 0.7398 0.032 Uiso 1 1 calc R . .
C13 C 0.48666(14) 0.91355(11) 0.62239(9) 0.0301(3) Uani 1 1 d . . .
H13 H 0.5435 0.9535 0.5756 0.036 Uiso 1 1 calc R . .
C14 C 0.54893(13) 0.88092(9) 0.89926(8) 0.0226(2) Uani 1 1 d . . .
H14 H 0.6436 0.9354 0.9164 0.027 Uiso 1 1 calc R . .
C15 C 0.76594(14) 0.92118(10) 1.21615(9) 0.0258(2) Uani 1 1 d . . .
H15 H 0.8649 0.9695 1.2381 0.031 Uiso 1 1 calc R . .
C16 C 0.70958(13) 0.91184(9) 1.11439(8) 0.0242(2) Uani 1 1 d . . .
H16 H 0.7692 0.9535 1.0698 0.029 Uiso 1 1 calc R . .
C17 C 0.56160(13) 0.83887(9) 1.07906(8) 0.0218(2) Uani 1 1 d . . .
C18 C 0.47969(14) 0.77896(10) 1.15058(9) 0.0264(2) Uani 1 1 d . . .
H18 H 0.3818 0.7286 1.1307 0.032 Uiso 1 1 calc R . .
C19 C 0.54518(14) 0.79507(10) 1.25117(9) 0.0286(3) Uani 1 1 d . . .
H19 H 0.4878 0.7553 1.2978 0.034 Uiso 1 1 calc R . .
C20 C 0.49041(13) 0.82294(9) 0.97282(8) 0.0232(2) Uani 1 1 d . . .
H20 H 0.3966 0.7678 0.9553 0.028 Uiso 1 1 calc R . .
N4 N 0.3054(6) 0.4608(5) 0.6526(5) 0.0277(6) Uani 0.766(2) 1 d P A 1
C21 C 0.4362(5) 0.5334(4) 0.7002(3) 0.0293(5) Uani 0.766(2) 1 d P A 1
H21 H 0.5008 0.5793 0.6609 0.035 Uiso 0.766(2) 1 calc PR A 1
C22 C 0.4811(3) 0.5444(2) 0.80425(18) 0.0265(5) Uani 0.766(2) 1 d P A 1
H22 H 0.5735 0.5961 0.8331 0.032 Uiso 0.766(2) 1 calc PR A 1
C23 C 0.3859(2) 0.47672(16) 0.86542(16) 0.0223(4) Uani 0.766(2) 1 d P A 1
C24 C 0.2465(2) 0.40345(19) 0.81691(16) 0.0259(4) Uani 0.766(2) 1 d P A 1
H24 H 0.1764 0.3590 0.8545 0.031 Uiso 0.766(2) 1 calc PR A 1
C25 C 0.2140(5) 0.3979(4) 0.71117(15) 0.0259(5) Uani 0.766(2) 1 d P A 1
H25 H 0.1225 0.3469 0.6798 0.031 Uiso 0.766(2) 1 calc PR A 1
C26 C 0.42761(18) 0.47731(13) 0.97497(11) 0.0257(3) Uani 0.766(2) 1 d P . 1
H26 H 0.3467 0.4433 1.0127 0.031 Uiso 0.766(2) 1 calc PR A 1
N4' N 0.281(2) 0.4574(18) 0.6572(16) 0.0277(6) Uani 0.234(2) 1 d PD A 2
C21' C 0.4153(19) 0.5437(14) 0.6839(10) 0.0293(5) Uani 0.234(2) 1 d PD A 2
H21' H 0.4579 0.5861 0.6342 0.035 Uiso 0.234(2) 1 calc PR A 2
C22' C 0.4861(14) 0.5676(9) 0.7814(7) 0.0265(5) Uani 0.234(2) 1 d PD A 2
H22' H 0.5749 0.6272 0.7970 0.032 Uiso 0.234(2) 1 calc PR A 2
C23' C 0.4309(9) 0.5069(6) 0.8571(7) 0.0223(4) Uani 0.234(2) 1 d PD A 2
C24' C 0.2955(9) 0.4222(8) 0.8322(7) 0.0259(4) Uani 0.234(2) 1 d PD A 2
H24' H 0.2549 0.3789 0.8818 0.031 Uiso 0.234(2) 1 calc PR A 2
C25' C 0.2205(19) 0.4012(15) 0.7355(8) 0.0259(5) Uani 0.234(2) 1 d PD A 2
H25' H 0.1250 0.3469 0.7219 0.031 Uiso 0.234(2) 1 calc PR A 2
C26' C 0.5182(6) 0.5301(4) 0.9618(4) 0.0257(3) Uani 0.234(2) 1 d P . 2
H26' H 0.6048 0.5915 0.9748 0.031 Uiso 0.234(2) 1 calc PR A 2
O3 O 0.178(3) 0.3370(4) 0.4610(7) 0.052(3) Uani 0.48(4) 1 d PD A 1
H3OA H 0.187(4) 0.2680(10) 0.469(2) 0.024(9) Uiso 0.48(4) 1 d PD A 1
H3OB H 0.245(3) 0.3831(16) 0.5090(17) 0.015(8) Uiso 0.48(4) 1 d PD A 1
O3' O 0.252(2) 0.3387(4) 0.4524(3) 0.0388(18) Uani 0.52(4) 1 d PD A 2
H3OC H 0.246(9) 0.269(2) 0.465(5) 0.13(3) Uiso 0.52(4) 1 d PD A 2
H3OD H 0.243(16) 0.380(5) 0.510(4) 0.27(6) Uiso 0.52(4) 1 d PD A 2
O4 O 0.16753(10) 0.12878(7) 0.52212(6) 0.02613(19) Uani 1 1 d D . .
H4OA H 0.170(2) 0.0626(10) 0.4867(11) 0.065(6) Uiso 1 1 d D . .
H4OB H 0.217(2) 0.1300(14) 0.5831(8) 0.060(5) Uiso 1 1 d D . .
O5 O 0.11627(11) 0.80982(7) 0.23395(6) 0.0290(2) Uani 1 1 d D . .
H5OA H 0.132(2) 0.8429(11) 0.2987(8) 0.051(5) Uiso 1 1 d D . .
H5OB H 0.1378(19) 0.7425(8) 0.2340(11) 0.045(4) Uiso 1 1 d D . .
O6 O 0.15196(10) 0.90688(7) 0.43392(6) 0.02685(19) Uani 1 1 d D . .
H6OA H 0.2135(14) 0.8829(12) 0.4808(10) 0.040(4) Uiso 1 1 d D . .
H6OB H 0.0507(11) 0.8861(15) 0.4506(13) 0.065(6) Uiso 1 1 d D . .

loop_
_atom_site_aniso_label
_atom_site_aniso_U_11
_atom_site_aniso_U_22
_atom_site_aniso_U_33
_atom_site_aniso_U_23
_atom_site_aniso_U_13
_atom_site_aniso_U_12
O1 0.0319(4) 0.0157(4) 0.0183(4) 0.0008(3) -0.0027(3) 0.0023(3)
O2 0.0376(4) 0.0163(4) 0.0221(4) 0.0043(3) -0.0005(3) 0.0024(3)
N1 0.0313(5) 0.0170(4) 0.0155(4) 0.0035(3) -0.0010(3) 0.0024(3)
C1 0.0185(5) 0.0169(5) 0.0181(5) 0.0013(4) 0.0018(4) 0.0014(4)
C2 0.0218(5) 0.0185(5) 0.0178(5) 0.0048(4) -0.0004(4) 0.0030(4)
C3 0.0249(5) 0.0146(5) 0.0210(5) 0.0041(4) 0.0014(4) 0.0043(4)
C4 0.0199(5) 0.0162(5) 0.0166(5) 0.0020(4) 0.0015(4) 0.0009(4)
C5 0.0217(5) 0.0186(5) 0.0184(5) 0.0061(4) -0.0002(4) 0.0034(4)
C6 0.0225(5) 0.0154(5) 0.0225(5) 0.0044(4) 0.0016(4) 0.0048(4)
C7 0.0275(5) 0.0185(5) 0.0201(5) 0.0020(4) 0.0004(4) 0.0034(4)
C8 0.0584(8) 0.0208(6) 0.0214(6) 0.0006(4) -0.0043(5) 0.0031(5)
N2 0.0278(5) 0.0319(5) 0.0223(5) 0.0043(4) 0.0003(4) 0.0081(4)
N3 0.0272(5) 0.0284(5) 0.0229(5) 0.0023(4) -0.0016(4) 0.0085(4)
C9 0.0240(5) 0.0300(6) 0.0239(6) 0.0016(4) -0.0014(4) 0.0020(4)
C10 0.0233(5) 0.0297(6) 0.0217(5) 0.0044(4) 0.0023(4) 0.0018(4)
C11 0.0205(5) 0.0231(5) 0.0220(5) 0.0025(4) 0.0011(4) 0.0075(4)
C12 0.0200(5) 0.0307(6) 0.0301(6) 0.0091(5) -0.0006(4) 0.0025(4)
C13 0.0269(6) 0.0383(7) 0.0274(6) 0.0133(5) 0.0033(4) 0.0064(5)
C14 0.0177(5) 0.0243(5) 0.0245(5) 0.0009(4) -0.0014(4) 0.0036(4)
C15 0.0234(5) 0.0264(6) 0.0258(6) 0.0010(4) -0.0032(4) 0.0040(4)
C16 0.0226(5) 0.0261(5) 0.0232(5) 0.0039(4) 0.0002(4) 0.0035(4)
C17 0.0208(5) 0.0235(5) 0.0215(5) 0.0017(4) 0.0002(4) 0.0067(4)
C18 0.0216(5) 0.0297(6) 0.0261(6) 0.0038(5) -0.0004(4) 0.0020(4)
C19 0.0278(6) 0.0343(6) 0.0241(6) 0.0075(5) 0.0024(4) 0.0051(5)
C20 0.0191(5) 0.0256(5) 0.0231(5) 0.0003(4) -0.0015(4) 0.0028(4)
N4 0.0303(18) 0.0290(7) 0.0233(8) 0.0014(5) -0.0011(10) 0.0074(11)
C21 0.0344(13) 0.0283(11) 0.0249(14) 0.0045(9) 0.0023(9) 0.0052(8)
C22 0.0268(6) 0.0288(13) 0.0224(13) 0.0009(7) -0.0014(9) 0.0045(9)
C23 0.0226(11) 0.0249(11) 0.0197(7) 0.0009(8) 0.0015(8) 0.0068(8)
C24 0.0211(11) 0.0317(10) 0.0227(10) 0.0010(7) 0.0004(8) 0.0025(9)
C25 0.0266(7) 0.0316(7) 0.0173(14) -0.0016(13) -0.0017(12) 0.0045(5)
C26 0.0248(8) 0.0304(8) 0.0210(7) 0.0016(6) 0.0022(6) 0.0046(6)
N4' 0.0303(18) 0.0290(7) 0.0233(8) 0.0014(5) -0.0011(10) 0.0074(11)
C21' 0.0344(13) 0.0283(11) 0.0249(14) 0.0045(9) 0.0023(9) 0.0052(8)
C22' 0.0268(6) 0.0288(13) 0.0224(13) 0.0009(7) -0.0014(9) 0.0045(9)
C23' 0.0226(11) 0.0249(11) 0.0197(7) 0.0009(8) 0.0015(8) 0.0068(8)
C24' 0.0211(11) 0.0317(10) 0.0227(10) 0.0010(7) 0.0004(8) 0.0025(9)
C25' 0.0266(7) 0.0316(7) 0.0173(14) -0.0016(13) -0.0017(12) 0.0045(5)
C26' 0.0248(8) 0.0304(8) 0.0210(7) 0.0016(6) 0.0022(6) 0.0046(6)
O3 0.104(9) 0.0230(12) 0.0244(17) 0.0036(10) -0.021(3) 0.006(2)
O3' 0.072(5) 0.0248(11) 0.0180(11) 0.0063(8) -0.0050(16) 0.0059(16)
O4 0.0331(4) 0.0230(4) 0.0214(4) 0.0029(3) -0.0039(3) 0.0055(3)
O5 0.0476(5) 0.0227(4) 0.0184(4) 0.0024(3) -0.0009(3) 0.0126(4)
O6 0.0318(4) 0.0300(4) 0.0198(4) 0.0026(3) -0.0010(3) 0.0102(3)

loop_
_atom_type_symbol
_atom_type_description
_atom_type_scat_dispersion_real
_atom_type_scat_dispersion_imag
_atom_type_scat_source
C C 0.0033 0.0016 'International Tables Vol C Tables 4.2.6.8 and 6.1.1.4'
H H 0.0000 0.0000 'International Tables Vol C Tables 4.2.6.8 and 6.1.1.4'
N N 0.0061 0.0033 'International Tables Vol C Tables 4.2.6.8 and 6.1.1.4'
O O 0.0106 0.0060 'International Tables Vol C Tables 4.2.6.8 and 6.1.1.4'

loop_
_geom_angle_atom_site_label_1
_geom_angle_atom_site_label_2
_geom_angle_atom_site_label_3
_geom_angle
_geom_angle_site_symmetry_1
C1 O1 H1O 110.5(10) .
C7 N1 C4 127.58(9) .
C7 N1 H1 116.2 .
C4 N1 H1 116.2 .
O1 C1 C6 117.80(9) .
O1 C1 C2 123.02(9) .
C6 C1 C2 119.17(9) .
C3 C2 C1 120.68(9) .
C3 C2 H2 119.7 .
C1 C2 H2 119.7 .
C4 C3 C2 120.06(9) .
C4 C3 H3 120.0 .
C2 C3 H3 120.0 .
C3 C4 C5 119.04(9) .
C3 C4 N1 123.91(9) .
C5 C4 N1 117.01(9) .
C6 C5 C4 120.77(9) .
C6 C5 H5 119.6 .
C4 C5 H5 119.6 .
C5 C6 C1 120.27(9) .
C5 C6 H6 119.9 .
C1 C6 H6 119.9 .
O2 C7 N1 123.51(10) .
O2 C7 C8 121.46(10) .
N1 C7 C8 115.03(9) .
C7 C8 H8A 109.5 .
C7 C8 H8B 109.5 .
H8A C8 H8B 109.5 .
C7 C8 H8C 109.5 .
H8A C8 H8C 109.5 .
H8B C8 H8C 109.5 .
C13 N2 C9 116.55(10) .
C19 N3 C15 116.75(10) .
N2 C9 C10 123.78(10) .
N2 C9 H9 118.1 .
C10 C9 H9 118.1 .
C9 C10 C11 119.44(10) .
C9 C10 H10 120.3 .
C11 C10 H10 120.3 .
C12 C11 C10 116.83(10) .
C12 C11 C14 119.41(10) .
C10 C11 C14 123.75(10) .
C13 C12 C11 119.51(10) .
C13 C12 H12 120.2 .
C11 C12 H12 120.2 .
N2 C13 C12 123.88(11) .
N2 C13 H13 118.1 .
C12 C13 H13 118.1 .
C20 C14 C11 125.25(10) .
C20 C14 H14 117.4 .
C11 C14 H14 117.4 .
N3 C15 C16 123.90(10) .
N3 C15 H15 118.1 .
C16 C15 H15 118.1 .
C15 C16 C17 119.21(10) .
C15 C16 H16 120.4 .
C17 C16 H16 120.4 .
C18 C17 C16 116.95(10) .
C18 C17 C20 119.37(10) .
C16 C17 C20 123.68(10) .
C19 C18 C17 119.54(10) .
C19 C18 H18 120.2 .
C17 C18 H18 120.2 .
N3 C19 C18 123.64(11) .
N3 C19 H19 118.2 .
C18 C19 H19 118.2 .
C14 C20 C17 125.43(10) .
C14 C20 H20 117.3 .
C17 C20 H20 117.3 .
C25 N4 C21 116.4(5) .
N4 C21 C22 124.1(4) .
N4 C21 H21 117.9 .
C22 C21 H21 117.9 .
C21 C22 C23 119.3(3) .
C21 C22 H22 120.4 .
C23 C22 H22 120.4 .
C24 C23 C22 116.9(2) .
C24 C23 C26 119.51(18) .
C22 C23 C26 123.5(2) .
C25 C24 C23 119.0(3) .
C25 C24 H24 120.5 .
C23 C24 H24 120.5 .
N4 C25 C24 124.2(4) .
N4 C25 H25 117.9 .
C24 C25 H25 117.9 .
C26 C26 C23 125.28(19) 2_667
C26 C26 H26 117.4 2_667
C23 C26 H26 117.4 .
C25' N4' C21' 116.2(19) .
C22' C21' N4' 121.2(17) .
C22' C21' H21' 119.4 .
N4' C21' H21' 119.4 .
C21' C22' C23' 122.1(12) .
C21' C22' H22' 119.0 .
C23' C22' H22' 119.0 .
C22' C23' C24' 117.4(10) .
C22' C23' C26' 120.8(7) .
C24' C23' C26' 121.8(7) .
C25' C24' C23' 120.6(11) .
C25' C24' H24' 119.7 .
C23' C24' H24' 119.7 .
C24' C25' N4' 122.4(16) .
C24' C25' H25' 118.8 .
N4' C25' H25' 118.8 .
C26' C26' C23' 125.2(7) 2_667
C26' C26' H26' 117.4 2_667
C23' C26' H26' 117.4 .
H3OA O3 H3OB 107.3(15) .
H3OC O3' H3OD 107.8(17) .
H4OA O4 H4OB 106.7(12) .
H5OA O5 H5OB 106.7(11) .
H6OA O6 H6OB 104.8(11) .

loop_
_geom_bond_atom_site_label_1
_geom_bond_atom_site_label_2
_geom_bond_distance
_geom_bond_site_symmetry_2
O1 C1 1.3660(12) .
O1 H1O 0.922(18) .
O2 C7 1.2382(13) .
N1 C7 1.3452(14) .
N1 C4 1.4197(13) .
N1 H1 0.8600 .
C1 C6 1.3924(14) .
C1 C2 1.3954(14) .
C2 C3 1.3936(14) .
C2 H2 0.9300 .
C3 C4 1.3935(14) .
C3 H3 0.9300 .
C4 C5 1.3997(14) .
C5 C6 1.3857(14) .
C5 H5 0.9300 .
C6 H6 0.9300 .
C7 C8 1.5079(15) .
C8 H8A 0.9600 .
C8 H8B 0.9600 .
C8 H8C 0.9600 .
N2 C13 1.3368(16) .
N2 C9 1.3400(15) .
N3 C19 1.3383(15) .
N3 C15 1.3406(15) .
C9 C10 1.3831(16) .
C9 H9 0.9300 .
C10 C11 1.3976(15) .
C10 H10 0.9300 .
C11 C12 1.3943(15) .
C11 C14 1.4684(15) .
C12 C13 1.3829(16) .
C12 H12 0.9300 .
C13 H13 0.9300 .
C14 C20 1.3322(16) .
C14 H14 0.9300 .
C15 C16 1.3808(15) .
C15 H15 0.9300 .
C16 C17 1.4007(15) .
C16 H16 0.9300 .
C17 C18 1.3967(16) .
C17 C20 1.4662(15) .
C18 C19 1.3823(16) .
C18 H18 0.9300 .
C19 H19 0.9300 .
C20 H20 0.9300 .
N4 C25 1.329(3) .
N4 C21 1.340(4) .
C21 C22 1.386(3) .
C21 H21 0.9300 .
C22 C23 1.399(2) .
C22 H22 0.9300 .
C23 C24 1.397(2) .
C23 C26 1.466(3) .
C24 C25 1.396(2) .
C24 H24 0.9300 .
C25 H25 0.9300 .
C26 C26 1.335(3) 2_667
C26 H26 0.9300 .
N4' C25' 1.378(10) .
N4' C21' 1.384(10) .
C21' C22' 1.358(9) .
C21' H21' 0.9300 .
C22' C23' 1.367(7) .
C22' H22' 0.9300 .
C23' C24' 1.376(7) .
C23' C26' 1.493(10) .
C24' C25' 1.361(8) .
C24' H24' 0.9300 .
C25' H25' 0.9300 .
C26' C26' 1.334(10) 2_667
C26' H26' 0.9300 .
O3 H3OA 0.880(10) .
O3 H3OB 0.884(10) .
O3' H3OC 0.880(10) .
O3' H3OD 0.881(10) .
O4 H4OA 0.887(9) .
O4 H4OB 0.880(9) .
O5 H5OA 0.890(9) .
O5 H5OB 0.877(8) .
O6 H6OA 0.896(8) .
O6 H6OB 0.890(9) .

loop_
_geom_hbond_atom_site_label_D
_geom_hbond_atom_site_label_H
_geom_hbond_atom_site_label_A
_geom_hbond_distance_DH
_geom_hbond_distance_HA
_geom_hbond_distance_DA
_geom_hbond_angle_DHA
_geom_hbond_site_symmetry_A
N1 H1 O3' 0.86 2.02 2.827(7) 156.7 .
N1 H1 O3 0.86 1.91 2.765(6) 174.8 .
O1 H1O O5 0.922(18) 1.698(18) 2.6195(11) 177.8(15) 2_565
O5 H5OB O2 0.877(8) 1.833(8) 2.7066(12) 174.1(14) .
O5 H5OA O6 0.890(9) 1.844(9) 2.7323(12) 176.3(17) .
O6 H6OA N2 0.896(8) 1.882(9) 2.7737(13) 173.0(14) .
O4 H4OA O6 0.887(9) 1.921(10) 2.7947(12) 167.9(18) 1_545
O4 H4OB N3 0.880(9) 1.863(9) 2.7426(13) 177.3(17) 2_667
O6 H6OB O4 0.890(9) 1.872(9) 2.7495(13) 168.1(17) 2_566
O3' H3OC O4 0.880(10) 1.97(3) 2.807(5) 159(7) .
O3' H3OD N4' 0.881(10) 2.03(4) 2.88(2) 162(11) .
O3' H3OD N4 0.881(10) 2.00(5) 2.837(8) 158(12) .
O3 H3OA O4 0.880(10) 1.902(15) 2.750(5) 161(3) .
O3 H3OB N4' 0.884(10) 2.03(3) 2.82(2) 147(3) .
O3 H3OB N4 0.884(10) 2.003(18) 2.819(8) 153(3) .

loop_
_geom_torsion_atom_site_label_1
_geom_torsion_atom_site_label_2
_geom_torsion_atom_site_label_3
_geom_torsion_atom_site_label_4
_geom_torsion
_geom_torsion_site_symmetry_4
O1 C1 C2 C3 177.42(9) .
C6 C1 C2 C3 -1.29(15) .
C1 C2 C3 C4 0.21(15) .
C2 C3 C4 C5 1.01(15) .
C2 C3 C4 N1 -176.63(9) .
C7 N1 C4 C3 -21.68(17) .
C7 N1 C4 C5 160.63(10) .
C3 C4 C5 C6 -1.16(15) .
N1 C4 C5 C6 176.65(9) .
C4 C5 C6 C1 0.07(15) .
O1 C1 C6 C5 -177.63(9) .
C2 C1 C6 C5 1.15(15) .
C4 N1 C7 O2 -0.61(18) .
C4 N1 C7 C8 179.54(10) .
C13 N2 C9 C10 0.69(18) .
N2 C9 C10 C11 0.38(18) .
C9 C10 C11 C12 -1.09(16) .
C9 C10 C11 C14 177.40(10) .
C10 C11 C12 C13 0.77(16) .
C14 C11 C12 C13 -177.79(10) .
C9 N2 C13 C12 -1.04(18) .
C11 C12 C13 N2 0.31(19) .
C12 C11 C14 C20 -174.19(11) .
C10 C11 C14 C20 7.36(18) .
C19 N3 C15 C16 0.53(17) .
N3 C15 C16 C17 -0.55(17) .
C15 C16 C17 C18 -0.22(16) .
C15 C16 C17 C20 179.74(10) .
C16 C17 C18 C19 0.97(16) .
C20 C17 C18 C19 -179.00(10) .
C15 N3 C19 C18 0.29(17) .
C17 C18 C19 N3 -1.06(19) .
C11 C14 C20 C17 -179.16(10) .
C18 C17 C20 C14 174.41(11) .
C16 C17 C20 C14 -5.55(18) .
C25 N4 C21 C22 1.1(6) .
N4 C21 C22 C23 -0.2(4) .
C21 C22 C23 C24 -1.8(3) .
C21 C22 C23 C26 176.5(2) .
C22 C23 C24 C25 2.8(4) .
C26 C23 C24 C25 -175.6(3) .
C21 N4 C25 C24 0.0(7) .
C23 C24 C25 N4 -2.0(6) .
C24 C23 C26 C26 163.9(2) 2_667
C22 C23 C26 C26 -14.4(3) 2_667
C25' N4' C21' C22' 2.5(18) .
N4' C21' C22' C23' 1.3(14) .
C21' C22' C23' C24' -2.4(14) .
C21' C22' C23' C26' 175.7(9) .
C22' C23' C24' C25' -0.3(15) .
C26' C23' C24' C25' -178.5(10) .
C23' C24' C25' N4' 4(2) .
C21' N4' C25' C24' -5(2) .
C22' C23' C26' C26' -174.3(8) 2_667
C24' C23' C26' C26' 3.8(12) 2_667
